data_7005191
loop_
_publ_author_name
'Cowley, Andrew R.'
'Dilworth, Jonathan R.'
'Salichou, Maria'

_publ_section_title
;
 Syntheses and structures of pyrazolylmethane complexes of
 rhenium(III), (IV) and (V).
;
_journal_issue 16
_journal_name_full 'Dalton transactions (Cambridge, England : 2003)'
_journal_page_first 1621
_journal_page_last 1629
_journal_paper_doi 10.1039/b617549j
_journal_year 2007
_chemical_compound_source
;
synthesis as described
;
_chemical_formula_moiety ' C14 H16 Cl4 N8 O3 Re2, 2(C2 H3 N) '
_chemical_formula_sum 'C18 H22 Cl4 N10 O3 Re2'
_chemical_formula_weight 940.65
_chemical_name_systematic
;
?
;
_space_group_IT_number 12
_symmetry_cell_setting monoclinic
_symmetry_space_group_name_Hall '-C 2y'
_symmetry_space_group_name_H-M 'C 1 2/m 1'
_atom_sites_solution_hydrogens geom
_atom_sites_solution_primary direct
_cell_angle_alpha 90
_cell_angle_beta 95.1189(17)
_cell_angle_gamma 90
_cell_formula_units_Z 2
_cell_length_a 15.2626(5)
_cell_length_b 10.7896(4)
_cell_length_c 8.5400(3)
_cell_measurement_reflns_used 4815
_cell_measurement_temperature 150
_cell_measurement_theta_max 28
_cell_measurement_theta_min 5
_cell_volume 1400.74(9)
_computing_cell_refinement
;
KappaCCD software 'DENZO' (Otwinowski & Minor, 1996)
;
_computing_data_collection
;
KappaCCD software 'Collect' (Nonius, 2000)
;
_computing_data_reduction
;
KappaCCD software 'DENZO' (Otwinowski & Minor, 1996)
;
_computing_publication_material
;
CRYSTALS (Watkin et al, 2001)
;
_computing_structure_refinement
;
CRYSTALS (Watkin et al, 2001)
;
_computing_structure_solution 'SIR92 (Giacovazzo et al, 1992)'
_diffrn_ambient_temperature 150
_diffrn_measured_fraction_theta_full 0.999
_diffrn_measured_fraction_theta_max 0.999
_diffrn_measurement_device_type
;
Nonius KappaCCD
;
_diffrn_measurement_method \w
_diffrn_radiation_monochromator graphite
_diffrn_radiation_type 'Mo K\a'
_diffrn_radiation_wavelength 0.71073
_diffrn_reflns_av_R_equivalents 0.037
_diffrn_reflns_limit_h_max 19
_diffrn_reflns_limit_h_min -19
_diffrn_reflns_limit_k_max 13
_diffrn_reflns_limit_k_min -13
_diffrn_reflns_limit_l_max 11
_diffrn_reflns_limit_l_min -11
_diffrn_reflns_number 4815
_diffrn_reflns_theta_full 27.477
_diffrn_reflns_theta_max 27.477
_diffrn_reflns_theta_min 5.106
_diffrn_standards_decay_% 0.00
_diffrn_standards_interval_count 0
_diffrn_standards_interval_time 0
_diffrn_standards_number 0
_exptl_absorpt_coefficient_mu 9.056
_exptl_absorpt_correction_T_max 0.48
_exptl_absorpt_correction_T_min 0.28
_exptl_absorpt_correction_type multi-scan
_exptl_absorpt_process_details
;
Denzo/Scalepack (Otwinowski & Minor, 1996)
;
_exptl_crystal_colour ' dark blue '
_exptl_crystal_density_diffrn 2.230
_exptl_crystal_description ' block '
_exptl_crystal_F_000 884
_exptl_crystal_size_max 0.14
_exptl_crystal_size_mid 0.12
_exptl_crystal_size_min 0.08
_exptl_crystal_thermal_history
;
The material was crystallised at ambient temperature. A suitable crystal
was cooled rapidly to 150K for single-crystal X-ray diffraction analysis.
;
_refine_diff_density_max 0.85
_refine_diff_density_min -1.39
_refine_ls_extinction_method None
_refine_ls_goodness_of_fit_ref 1.0971
_refine_ls_hydrogen_treatment mixed
_refine_ls_matrix_type full
_refine_ls_number_parameters 101
_refine_ls_number_reflns 1421
_refine_ls_number_restraints 0
_refine_ls_R_factor_all 0.0340
_refine_ls_R_factor_gt 0.0261
_refine_ls_shift/su_max 0.005716
_refine_ls_structure_factor_coef F
_refine_ls_weighting_details
;
Method, part 1, Chebychev polynomial, (Watkin, 1994, Prince, 1982)
[weight] = 1.0/[A~0~*T~0~(x)+A~1~*T~1~(x) ... +A~n-1~]*T~n-1~(x)]
where A~i~ are the Chebychev coefficients listed below and x= Fcalc/Fmax
Method = Robust Weighting (Prince, 1982)
W = [weight] * [1-(deltaF/6*sigmaF)^2^]^2^
A~i~ are:
0.250 0.0607 0.0376
;
_refine_ls_weighting_scheme calc
_refine_ls_wR_factor_all 0.0394
_refine_ls_wR_factor_gt 0.0290
_refine_ls_wR_factor_ref 0.0290
_reflns_limit_h_max 19
_reflns_limit_h_min -19
_reflns_limit_k_max 13
_reflns_limit_k_min 0
_reflns_limit_l_max 11
_reflns_limit_l_min 0
_reflns_number_gt 1421
_reflns_number_total 1671
_reflns_threshold_expression I>3.00u(I)
_cod_data_source_file b617549j.txt
_cod_data_source_block arc1240
_cod_depositor_comments
;
The following automatic conversions were performed:
'_symmetry_cell_setting' value 'Monoclinic' changed to 'monoclinic'
according to '/home/saulius/struct/CIF-dictionaries/cif_core.dic'
dictionary named 'cif_core.dic' version 2.4.1 from 2010-06-29.

Automatic conversion script
Id: cif_fix_enum 1527 2010-12-29 10:47:43Z saulius 
;
_cod_original_sg_symbol_H-M 'C 1 2/m 1 '
_cod_original_formula_sum ' C18 H22 Cl4 N10 O3 Re2 '
_cod_database_code 7005191

loop_
_symmetry_equiv_pos_as_xyz
x,y,z
-x,-y,-z
x+1/2,y+1/2,z
-x+1/2,-y+1/2,-z
-x,y,-z
x,-y,z
-x+1/2,y+1/2,-z
x+1/2,-y+1/2,z

loop_
_atom_site_label
_atom_site_type_symbol
_atom_site_fract_x
_atom_site_fract_y
_atom_site_fract_z
_atom_site_U_iso_or_equiv
_atom_site_occupancy
_atom_site_adp_type
_atom_site_refinement_flags_posn
_atom_site_refinement_flags_adp
Re1 Re 0.377222(17) 0.5000 0.53223(3) 0.0118 1.0000 Uani S T
Cl1 Cl 0.40706(8) 0.34219(11) 0.72821(13) 0.0194 1.0000 Uani . .
O1 O 0.5000 0.5000 0.5000 0.0128 1.0000 Uani S T
O2 O 0.2671(3) 0.5000 0.5430(6) 0.0179 1.0000 Uani S T
N1 N 0.3644(3) 0.3636(4) 0.3566(4) 0.0146 1.0000 Uani . .
N2 N 0.3657(3) 0.3880(4) 0.2013(4) 0.0142 1.0000 Uani . .
C1 C 0.3392(3) 0.2456(4) 0.3669(6) 0.0172 1.0000 Uani . .
C2 C 0.3263(4) 0.1931(5) 0.2166(6) 0.0235 1.0000 Uani . .
C3 C 0.3449(3) 0.2845(5) 0.1148(6) 0.0194 1.0000 Uani . .
C4 C 0.4058(5) 0.5000 0.1460(8) 0.0162 1.0000 Uani S T
N3 N 0.1708(6) 0.5000 0.0944(10) 0.0466 1.0000 Uani S T
C5 C 0.1178(7) 0.5000 0.1822(12) 0.0389 1.0000 Uani S T
C6 C 0.0546(8) 0.5000 0.2998(17) 0.0600 1.0000 Uani S T
H1 H 0.471(6) 0.5000 0.185(10) 0.02(2) 1.0000 Uiso S .
H2 H 0.397(6) 0.5000 0.019(10) 0.02(2) 1.0000 Uiso S .
H11 H 0.3308 0.2012 0.4673 0.0210 1.0000 Uiso . .
H21 H 0.3074 0.1064 0.1896 0.0282 1.0000 Uiso . .
H31 H 0.3436 0.2769 -0.0021 0.0233 1.0000 Uiso . .
H61 H -0.0064 0.5000 0.2463 0.0741 1.0000 Uiso . .
H62 H 0.0634 0.5757 0.3670 0.0741 1.0000 Uiso . .

loop_
_atom_site_aniso_label
_atom_site_aniso_U_11
_atom_site_aniso_U_22
_atom_site_aniso_U_33
_atom_site_aniso_U_23
_atom_site_aniso_U_13
_atom_site_aniso_U_12
Re1 0.01210(14) 0.01350(14) 0.01015(13) 0.0000 0.00306(8) 0.0000
Cl1 0.0224(6) 0.0201(5) 0.0159(5) 0.0061(4) 0.0027(4) -0.0036(5)
O1 0.022(3) 0.010(3) 0.006(3) 0.0000 0.000(2) 0.0000
O2 0.019(2) 0.015(2) 0.019(2) 0.0000 -0.0004(19) 0.0000
N1 0.0177(19) 0.0145(19) 0.0118(17) -0.0002(15) 0.0033(15) 0.0004(16)
N2 0.0163(18) 0.015(2) 0.0111(17) -0.0020(15) 0.0008(14) -0.0001(16)
C1 0.021(2) 0.010(2) 0.021(2) 0.0004(18) 0.0058(18) -0.0032(18)
C2 0.030(3) 0.016(2) 0.025(3) -0.005(2) 0.003(2) -0.004(2)
C3 0.020(2) 0.018(2) 0.020(2) -0.004(2) 0.0018(18) -0.0010(19)
C4 0.019(3) 0.010(3) 0.019(3) 0.0000 0.004(3) 0.0000
N3 0.060(6) 0.044(5) 0.036(4) 0.0000 0.009(4) 0.0000
C5 0.045(5) 0.027(4) 0.044(5) 0.0000 -0.001(4) 0.0000
C6 0.054(7) 0.034(6) 0.097(10) 0.0000 0.037(7) 0.0000

loop_
_atom_type_symbol
_atom_type_scat_dispersion_real
_atom_type_scat_dispersion_imag
_atom_type_scat_Cromer_Mann_a1
_atom_type_scat_Cromer_Mann_b1
_atom_type_scat_Cromer_Mann_a2
_atom_type_scat_Cromer_Mann_b2
_atom_type_scat_Cromer_Mann_a3
_atom_type_scat_Cromer_Mann_b3
_atom_type_scat_Cromer_Mann_a4
_atom_type_scat_Cromer_Mann_b4
_atom_type_scat_Cromer_Mann_c
_atom_type_scat_source
'C ' 0.0033 0.0016 2.3100 20.8439 1.0200 10.2075 1.5886 0.5687 0.8650 51.6512 0.2156 International_Tables_Vol_IV_Table_2.2B
'H ' 0.0000 0.0000 0.4930 10.5109 0.3229 26.1257 0.1402 3.1424 0.0408 57.7998 0.0030 International_Tables_Vol_IV_Table_2.2B
'Cl ' 0.1484 0.1585 11.4604 0.0104 7.1964 1.1662 6.2556 18.5194 1.6455 47.7784 -9.5574 International_Tables_Vol_IV_Table_2.2B
'N ' 0.0061 0.0033 12.2126 0.0057 3.1322 9.8933 2.0125 28.9975 1.1663 0.5826 -11.5290 International_Tables_Vol_IV_Table_2.2B
'O ' 0.0106 0.0060 3.0485 13.2771 2.2868 5.7011 1.5463 0.3239 0.8670 32.9089 0.2508 International_Tables_Vol_IV_Table_2.2B
'Re ' -1.0185 7.2310 28.7621 1.6719 15.7189 9.0923 14.5564 0.3505 5.4417 52.0861 10.4720 International_Tables_Vol_IV_Table_2.2B

loop_
_geom_angle_atom_site_label_1
_geom_angle_site_symmetry_1
_geom_angle_atom_site_label_2
_geom_angle_site_symmetry_2
_geom_angle_atom_site_label_3
_geom_angle_site_symmetry_3
_geom_angle
_geom_angle_publ_flag
Cl1 . Re1 . Cl1 6_565 90.26(6) yes
Cl1 . Re1 . O1 . 88.46(3) yes
Cl1 6_565 Re1 . O1 . 88.46(3) yes
Cl1 . Re1 . O2 . 95.14(12) yes
Cl1 6_565 Re1 . O2 . 95.14(12) yes
O1 . Re1 . O2 . 174.89(16) yes
Cl1 . Re1 . N1 . 90.03(11) yes
Cl1 6_565 Re1 . N1 . 174.29(11) yes
O1 . Re1 . N1 . 85.85(11) yes
O2 . Re1 . N1 . 90.51(16) yes
Cl1 . Re1 . N1 6_565 174.29(11) yes
Cl1 6_565 Re1 . N1 6_565 90.03(11) yes
O1 . Re1 . N1 6_565 85.85(11) yes
O2 . Re1 . N1 6_565 90.51(16) yes
N1 . Re1 . N1 6_565 89.1(2) yes
Re1 . O1 . Re1 2_666 179.994 yes
Re1 . N1 . N2 . 123.7(3) yes
Re1 . N1 . C1 . 129.1(3) yes
N2 . N1 . C1 . 106.2(4) yes
N1 . N2 . C3 . 110.4(4) yes
N1 . N2 . C4 . 121.6(4) yes
C3 . N2 . C4 . 126.2(4) yes
N1 . C1 . C2 . 110.0(4) yes
N1 . C1 . H11 . 124.988 no
C2 . C1 . H11 . 124.987 no
C1 . C2 . C3 . 105.8(4) yes
C1 . C2 . H21 . 127.086 no
C3 . C2 . H21 . 127.086 no
N2 . C3 . C2 . 107.4(4) yes
N2 . C3 . H31 . 126.300 no
C2 . C3 . H31 . 126.300 no
N2 . C4 . N2 6_565 112.6(5) yes
N2 . C4 . H1 . 109(2) no
N2 6_565 C4 . H1 . 109(2) no
N2 . C4 . H2 . 108(2) no
N2 6_565 C4 . H2 . 108(2) no
H1 . C4 . H2 . 111(7) no
N3 . C5 . C6 . 177.0(12) yes
C5 . C6 . H61 . 109.467 no
C5 . C6 . H62 . 109.468 no
H61 . C6 . H62 . 109.474 no
C5 . C6 . H62 6_565 109.468 no
H61 . C6 . H62 6_565 109.474 no
H62 . C6 . H62 6_565 109.476 no

loop_
_geom_bond_atom_site_label_1
_geom_bond_site_symmetry_1
_geom_bond_atom_site_label_2
_geom_bond_site_symmetry_2
_geom_bond_distance
_geom_bond_publ_flag
Re1 . Cl1 . 2.4025(11) yes
Re1 . Cl1 6_565 2.4025(11) yes
Re1 . O1 . 1.9182(3) yes
Re1 . O2 . 1.692(5) yes
Re1 . N1 . 2.098(4) yes
Re1 . N1 6_565 2.098(4) yes
N1 . N2 . 1.354(5) yes
N1 . C1 . 1.335(6) yes
N2 . C3 . 1.361(6) yes
N2 . C4 . 1.452(5) yes
C1 . C2 . 1.401(7) yes
C1 . H11 . 1.000 no
C2 . C3 . 1.361(7) yes
C2 . H21 . 1.000 no
C3 . H31 . 1.000 no
C4 . H1 . 1.02(9) no
C4 . H2 . 1.08(9) no
N3 . C5 . 1.150(13) yes
C5 . C6 . 1.454(15) yes
C6 . H61 . 1.000 no
C6 . H62 . 1.000 no
C6 . H62 6_565 1.000 no

loop_
_geom_hbond_atom_site_label_D
_geom_hbond_atom_site_label_H
_geom_hbond_atom_site_label_A
_geom_hbond_site_symmetry_A
_geom_hbond_distance_DH
_geom_hbond_distance_HA
_geom_hbond_distance_DA
_geom_hbond_angle_DHA
_geom_hbond_publ_flag
C4 H1 Cl1 2_666 1.02(9) 2.58(7) 3.415(6) 138.7(13) yes
C4 H1 Cl1 5_656 1.02(9) 2.58(7) 3.415(6) 138.7(13) no
